data_2221108
loop_
_publ_author_name
'Rishmawi, Diana'
'Kelley, Jennifer'
'Smith, Mark D.'
'Peterson, Jr, LeRoy'
'Loye, Hans-Conrad zur'

_publ_section_title
;
 Diaquabis(5-fluoro-2-hydroxybenzoato-\k<i>O</i>^1^)zinc(II)
;
_journal_coeditor_code HY2183
_journal_issue 3
_journal_name_full 'Acta Crystallographica Section E'
_journal_page_first m331
_journal_paper_doi 10.1107/S1600536809005716
_journal_volume 65
_journal_year 2009
_chemical_formula_iupac '[Zn (C7 H4 F O3)2 (H2 O)2]'
_chemical_formula_moiety 'C14 H12 F2 O8 Zn'
_chemical_formula_sum 'C14 H12 F2 O8 Zn'
_chemical_formula_weight 411.61
_chemical_name_systematic
;
Diaquabis(5-fluoro-2-hydroxybenzoato-\k<i>O</i>^1^)zinc(II)
;
_space_group_IT_number 15
_symmetry_cell_setting monoclinic
_symmetry_space_group_name_Hall '-C 2yc'
_symmetry_space_group_name_H-M 'C 1 2/c 1'
_atom_sites_solution_hydrogens mixed
_atom_sites_solution_primary direct
_atom_sites_solution_secondary difmap
_cell_angle_alpha 90.00
_cell_angle_beta 91.6740(10)
_cell_angle_gamma 90.00
_cell_formula_units_Z 4
_cell_length_a 15.3096(10)
_cell_length_b 5.4706(4)
_cell_length_c 17.7741(12)
_cell_measurement_reflns_used 2066
_cell_measurement_temperature 150.0(10)
_cell_measurement_theta_max 24.142
_cell_measurement_theta_min 2.662
_cell_volume 1487.99(18)
_computing_cell_refinement 'SAINT-Plus (Bruker, 2007)'
_computing_data_collection 'SMART (Bruker, 2007)'
_computing_data_reduction 'SAINT-Plus (Bruker, 2007)'
_computing_molecular_graphics 'DIAMOND (Brandenburg, 1999)'
_computing_publication_material 'SHELXTL (Sheldrick, 2008)'
_computing_structure_refinement 'SHELXL97 (Sheldrick, 2008)'
_computing_structure_solution 'SHELXS97 (Sheldrick, 2008)'
_diffrn_ambient_temperature 150.0(10)
_diffrn_measured_fraction_theta_full 0.999
_diffrn_measured_fraction_theta_max 0.999
_diffrn_measurement_device_type 'Bruker SMART APEX CCD'
_diffrn_measurement_method '\f and \w'
_diffrn_radiation_monochromator graphite
_diffrn_radiation_source 'fine-focus sealed tube'
_diffrn_radiation_type MoK\a
_diffrn_radiation_wavelength 0.71073
_diffrn_reflns_av_R_equivalents 0.0527
_diffrn_reflns_av_sigmaI/netI 0.0360
_diffrn_reflns_limit_h_max 18
_diffrn_reflns_limit_h_min -18
_diffrn_reflns_limit_k_max 6
_diffrn_reflns_limit_k_min -6
_diffrn_reflns_limit_l_max 22
_diffrn_reflns_limit_l_min -22
_diffrn_reflns_number 8435
_diffrn_reflns_theta_full 26.39
_diffrn_reflns_theta_max 26.39
_diffrn_reflns_theta_min 2.29
_exptl_absorpt_coefficient_mu 1.718
_exptl_absorpt_correction_T_max 1.0000
_exptl_absorpt_correction_T_min 0.8933
_exptl_absorpt_correction_type multi-scan
_exptl_absorpt_process_details '(SADABS; Bruker, 2001)'
_exptl_crystal_colour colorless
_exptl_crystal_density_diffrn 1.837
_exptl_crystal_density_method 'not measured'
_exptl_crystal_description plate
_exptl_crystal_F_000 832
_exptl_crystal_size_max 0.16
_exptl_crystal_size_mid 0.12
_exptl_crystal_size_min 0.05
_refine_diff_density_max 0.425
_refine_diff_density_min -0.268
_refine_ls_extinction_method none
_refine_ls_goodness_of_fit_ref 1.093
_refine_ls_hydrogen_treatment mixed
_refine_ls_matrix_type full
_refine_ls_number_parameters 126
_refine_ls_number_reflns 1520
_refine_ls_number_restraints 3
_refine_ls_restrained_S_all 1.094
_refine_ls_R_factor_all 0.0407
_refine_ls_R_factor_gt 0.0345
_refine_ls_shift/su_max 0.000
_refine_ls_shift/su_mean 0.000
_refine_ls_structure_factor_coef Fsqd
_refine_ls_weighting_details 'calc w=1/[\s^2^(Fo^2^)+(0.0397P)^2^+0.7409P] where P=(Fo^2^+2Fc^2^)/3'
_refine_ls_weighting_scheme calc
_refine_ls_wR_factor_gt 0.0786
_refine_ls_wR_factor_ref 0.0808
_reflns_number_gt 1341
_reflns_number_total 1520
_reflns_threshold_expression I>2\s(I)
_cod_data_source_file hy2183.cif
_cod_data_source_block I
_cod_depositor_comments
;
The following automatic conversions were performed:
'_symmetry_cell_setting' value 'Monoclinic' changed to 'monoclinic'
according to '/home/saulius/struct/CIF-dictionaries/cif_core.dic'
dictionary named 'cif_core.dic' version 2.4.1 from 2010-06-29.

Automatic conversion script
Id: cif_fix_enum 1527 2010-12-29 10:47:43Z saulius 

The following automatic conversions were performed:

'_symmetry_cell_setting' value 'Monoclinic' changed to 'monoclinic'
according to /home/saulius/struct/CIF-dictionaries/cif_core.dic
dictionary named 'cif_core.dic' version 2.4.1 from 2010-06-29.

Automatic conversion script
Id: cif_fix_values 1715 2011-07-08 13:25:40Z adriana 
;
_cod_original_sg_symbol_H-M 'C 2/c'
_cod_database_code 2221108
_cod_database_fobs_code 2221108

loop_
_symmetry_equiv_pos_as_xyz
'x, y, z'
'-x, y, -z+1/2'
'x+1/2, y+1/2, z'
'-x+1/2, y+1/2, -z+1/2'
'-x, -y, -z'
'x, -y, z-1/2'
'-x+1/2, -y+1/2, -z'
'x+1/2, -y+1/2, z-1/2'

loop_
_atom_site_type_symbol
_atom_site_label
_atom_site_fract_x
_atom_site_fract_y
_atom_site_fract_z
_atom_site_U_iso_or_equiv
_atom_site_adp_type
_atom_site_calc_flag
_atom_site_refinement_flags
_atom_site_occupancy
_atom_site_disorder_assembly
_atom_site_disorder_group
Zn Zn1 0.5000 0.08063(8) 0.7500 0.01954(15) Uani d S 1 . .
C C1 0.56321(16) 0.4151(5) 0.65619(14) 0.0204(5) Uani d . 1 . .
C C2 0.62447(16) 0.5945(5) 0.62352(14) 0.0199(5) Uani d . 1 . .
C C3 0.71316(16) 0.6031(5) 0.64632(14) 0.0191(5) Uani d . 1 . .
C C4 0.76803(16) 0.7820(5) 0.61874(14) 0.0221(6) Uani d . 1 . .
H H4 0.8278 0.7864 0.6346 0.026 Uiso calc R 1 . .
C C5 0.73553(18) 0.9533(5) 0.56829(15) 0.0246(6) Uani d . 1 . .
H H5 0.7724 1.0775 0.5495 0.029 Uiso calc R 1 . .
C C6 0.64862(18) 0.9416(5) 0.54547(15) 0.0248(6) Uani d . 1 . .
C C7 0.59321(16) 0.7666(5) 0.57150(14) 0.0223(6) Uani d . 1 . .
H H7 0.5339 0.7624 0.5543 0.027 Uiso calc R 1 . .
O O1 0.59620(11) 0.2481(3) 0.69963(10) 0.0233(4) Uani d . 1 . .
O O2 0.48283(11) 0.4310(3) 0.64435(11) 0.0265(4) Uani d . 1 . .
F F1 0.61747(11) 1.1088(3) 0.49488(10) 0.0391(5) Uani d . 1 . .
O O3 0.74885(12) 0.4400(4) 0.69676(11) 0.0266(4) Uani d D 1 . .
H H3 0.7120(18) 0.341(5) 0.7060(18) 0.044(10) Uiso d D 1 . .
O O4 0.42296(13) -0.1489(4) 0.69475(13) 0.0305(5) Uani d D 1 . .
H H4A 0.437(2) -0.271(5) 0.6700(16) 0.039(10) Uiso d D 1 . .
H H4B 0.3689(13) -0.132(8) 0.691(2) 0.068(14) Uiso d D 1 . .

loop_
_atom_site_aniso_label
_atom_site_aniso_U_11
_atom_site_aniso_U_22
_atom_site_aniso_U_33
_atom_site_aniso_U_12
_atom_site_aniso_U_13
_atom_site_aniso_U_23
Zn1 0.0113(2) 0.0184(2) 0.0290(3) 0.000 0.00249(16) 0.000
C1 0.0169(13) 0.0199(13) 0.0245(14) 0.0015(10) 0.0036(10) -0.0063(11)
C2 0.0174(12) 0.0209(13) 0.0214(13) -0.0025(11) 0.0021(10) -0.0012(11)
C3 0.0149(12) 0.0239(14) 0.0186(13) 0.0015(10) 0.0019(10) -0.0007(11)
C4 0.0118(12) 0.0293(15) 0.0252(14) -0.0026(11) 0.0016(10) -0.0009(12)
C5 0.0224(14) 0.0238(15) 0.0277(14) -0.0068(11) 0.0065(11) 0.0003(12)
C6 0.0233(14) 0.0255(15) 0.0256(14) 0.0021(12) 0.0000(11) 0.0056(12)
C7 0.0151(13) 0.0263(14) 0.0253(14) -0.0005(11) -0.0013(10) 0.0008(12)
O1 0.0150(9) 0.0239(10) 0.0312(10) 0.0009(8) 0.0054(7) 0.0060(8)
O2 0.0121(9) 0.0233(10) 0.0443(12) -0.0014(8) 0.0025(8) -0.0025(9)
F1 0.0282(9) 0.0390(10) 0.0500(11) 0.0008(8) -0.0028(8) 0.0232(9)
O3 0.0132(9) 0.0315(11) 0.0350(11) -0.0020(8) -0.0020(8) 0.0111(9)
O4 0.0139(10) 0.0277(11) 0.0497(13) 0.0020(8) -0.0017(9) -0.0155(10)

loop_
_atom_type_symbol
_atom_type_description
_atom_type_scat_dispersion_real
_atom_type_scat_dispersion_imag
_atom_type_scat_source
C C 0.0033 0.0016 'International Tables Vol C Tables 4.2.6.8 and 6.1.1.4'
H H 0.0000 0.0000 'International Tables Vol C Tables 4.2.6.8 and 6.1.1.4'
O O 0.0106 0.0060 'International Tables Vol C Tables 4.2.6.8 and 6.1.1.4'
F F 0.0171 0.0103 'International Tables Vol C Tables 4.2.6.8 and 6.1.1.4'
Zn Zn 0.2839 1.4301 'International Tables Vol C Tables 4.2.6.8 and 6.1.1.4'

loop_
_geom_angle_atom_site_label_1
_geom_angle_atom_site_label_2
_geom_angle_atom_site_label_3
_geom_angle_site_symmetry_1
_geom_angle_site_symmetry_3
_geom_angle
_geom_angle_publ_flag
O4 Zn1 O4 . 2_656 100.61(13) yes
O4 Zn1 O1 . . 121.01(8) yes
O4 Zn1 O1 2_656 . 94.50(8) ?
O4 Zn1 O1 . 2_656 94.50(8) yes
O4 Zn1 O1 2_656 2_656 121.01(8) ?
O1 Zn1 O1 . 2_656 124.62(11) yes
O2 C1 O1 . . 121.2(2) ?
O2 C1 C2 . . 121.3(2) ?
O1 C1 C2 . . 117.4(2) ?
C7 C2 C3 . . 118.6(2) ?
C7 C2 C1 . . 119.8(2) ?
C3 C2 C1 . . 121.6(2) ?
O3 C3 C4 . . 117.2(2) ?
O3 C3 C2 . . 122.1(2) ?
C4 C3 C2 . . 120.7(2) ?
C5 C4 C3 . . 119.9(2) ?
C5 C4 H4 . . 120.1 ?
C3 C4 H4 . . 120.1 ?
C4 C5 C6 . . 119.0(2) ?
C4 C5 H5 . . 120.5 ?
C6 C5 H5 . . 120.5 ?
F1 C6 C7 . . 119.0(2) ?
F1 C6 C5 . . 118.7(2) ?
C7 C6 C5 . . 122.3(2) ?
C6 C7 C2 . . 119.5(2) ?
C6 C7 H7 . . 120.3 ?
C2 C7 H7 . . 120.3 ?
C1 O1 Zn1 . . 108.44(15) ?
C3 O3 H3 . . 108(2) ?
Zn1 O4 H4A . . 128(2) ?
Zn1 O4 H4B . . 123(3) ?
H4A O4 H4B . . 109(4) ?

loop_
_geom_bond_atom_site_label_1
_geom_bond_atom_site_label_2
_geom_bond_site_symmetry_2
_geom_bond_distance
_geom_bond_publ_flag
Zn1 O4 . 1.966(2) yes
Zn1 O4 2_656 1.966(2) ?
Zn1 O1 . 1.9716(17) yes
Zn1 O1 2_656 1.9717(17) ?
C1 O2 . 1.246(3) ?
C1 O1 . 1.289(3) ?
C1 C2 . 1.487(4) ?
C2 C7 . 1.394(4) ?
C2 C3 . 1.406(4) ?
C3 O3 . 1.367(3) ?
C3 C4 . 1.388(4) ?
C4 C5 . 1.380(4) ?
C4 H4 . 0.9500 ?
C5 C6 . 1.381(4) ?
C5 H5 . 0.9500 ?
C6 F1 . 1.359(3) ?
C6 C7 . 1.369(4) ?
C7 H7 . 0.9500 ?
O3 H3 . 0.803(18) ?
O4 H4A . 0.834(18) ?
O4 H4B . 0.834(19) ?

loop_
_geom_hbond_atom_site_label_D
_geom_hbond_atom_site_label_H
_geom_hbond_atom_site_label_A
_geom_hbond_site_symmetry_A
_geom_hbond_distance_DH
_geom_hbond_distance_HA
_geom_hbond_distance_DA
_geom_hbond_angle_DHA
O3 H3 O1 . 0.803(18) 1.84(2) 2.564(3) 149(3)
O4 H4A O2 1_545 0.834(18) 1.83(2) 2.641(3) 162(3)
O4 H4B O3 3_445 0.834(19) 1.89(2) 2.711(3) 170(4)

loop_
_geom_torsion_atom_site_label_1
_geom_torsion_atom_site_label_2
_geom_torsion_atom_site_label_3
_geom_torsion_atom_site_label_4
_geom_torsion_site_symmetry_1
_geom_torsion_site_symmetry_2
_geom_torsion_site_symmetry_3
_geom_torsion_site_symmetry_4
_geom_torsion
_geom_torsion_publ_flag
O2 C1 C2 C7 . . . . -7.8(4) ?
O1 C1 C2 C7 . . . . 174.9(2) ?
O2 C1 C2 C3 . . . . 169.2(2) ?
O1 C1 C2 C3 . . . . -8.1(4) ?
C7 C2 C3 O3 . . . . -179.6(2) ?
C1 C2 C3 O3 . . . . 3.3(4) ?
C7 C2 C3 C4 . . . . 1.2(4) ?
C1 C2 C3 C4 . . . . -175.8(2) ?
O3 C3 C4 C5 . . . . -179.3(2) ?
C2 C3 C4 C5 . . . . -0.1(4) ?
C3 C4 C5 C6 . . . . -0.7(4) ?
C4 C5 C6 F1 . . . . -179.0(2) ?
C4 C5 C6 C7 . . . . 0.4(4) ?
F1 C6 C7 C2 . . . . -179.9(2) ?
C5 C6 C7 C2 . . . . 0.7(4) ?
C3 C2 C7 C6 . . . . -1.5(4) ?
C1 C2 C7 C6 . . . . 175.6(2) ?
O2 C1 O1 Zn1 . . . . -8.5(3) ?
C2 C1 O1 Zn1 . . . . 168.89(17) ?
O4 Zn1 O1 C1 . . . . 73.68(18) ?
O4 Zn1 O1 C1 2_656 . . . 178.91(17) ?
O1 Zn1 O1 C1 2_656 . . . -48.07(15) ?
